data_7019572
loop_
_publ_author_name
'Merkens, Carina'
'Becker, Nils'
'Lamberts, Kevin'
'Englert, Ulli'

_publ_section_title
;
 Bimetallic coordination networks based on Al(acacCN)(3): a building block
 between inertness and lability.
;
_journal_issue 28
_journal_name_full 'Dalton transactions (Cambridge, England : 2003)'
_journal_page_first 8594
_journal_page_last 8599
_journal_paper_doi 10.1039/c2dt30623a
_journal_volume 41
_journal_year 2012
_chemical_formula_moiety 'C18 H18 Ag Al N3 O6, F6 P, C H Cl3'
_chemical_formula_sum 'C19 H19 Ag Al Cl3 F6 N3 O6 P'
_chemical_formula_weight 771.54
_chemical_name_common 2c
_chemical_name_systematic
;
?
;
_space_group_IT_number 198
_symmetry_cell_setting cubic
_symmetry_space_group_name_Hall 'P 2ac 2ab 3'
_symmetry_space_group_name_H-M 'P 21 3'
_atom_sites_solution_hydrogens geom
_atom_sites_solution_primary direct
_atom_sites_solution_secondary difmap
_audit_creation_method SHELXL-97
_cell_angle_alpha 90.00
_cell_angle_beta 90.00
_cell_angle_gamma 90.00
_cell_formula_units_Z 4
_cell_length_a 14.0563(4)
_cell_length_b 14.0563(4)
_cell_length_c 14.0563(4)
_cell_measurement_reflns_used 6138
_cell_measurement_temperature 100(2)
_cell_measurement_theta_max 25.97
_cell_measurement_theta_min 2.51
_cell_volume 2777.24(14)
_computing_cell_refinement 'BRUKER SMART'
_computing_data_collection 'BRUKER SMART'
_computing_data_reduction 'BRUKER SAINT'
_computing_structure_refinement 'SHELXL-97 (Sheldrick, 1997)'
_computing_structure_solution 'SHELXS-97 (Sheldrick, 1990)'
_diffrn_ambient_temperature 100(2)
_diffrn_measured_fraction_theta_full 1.000
_diffrn_measured_fraction_theta_max 1.000
_diffrn_measurement_device_type 'CCD area detector'
_diffrn_measurement_method 'omega scans'
_diffrn_radiation_monochromator 'multilayer optics'
_diffrn_radiation_source microsource
_diffrn_radiation_type MoK\a
_diffrn_radiation_wavelength 0.71073
_diffrn_reflns_av_R_equivalents 0.0517
_diffrn_reflns_av_sigmaI/netI 0.0228
_diffrn_reflns_limit_h_max 18
_diffrn_reflns_limit_h_min -18
_diffrn_reflns_limit_k_max 18
_diffrn_reflns_limit_k_min -18
_diffrn_reflns_limit_l_max 17
_diffrn_reflns_limit_l_min -18
_diffrn_reflns_number 28783
_diffrn_reflns_theta_full 28.36
_diffrn_reflns_theta_max 28.36
_diffrn_reflns_theta_min 2.05
_diffrn_standards_number none
_exptl_absorpt_coefficient_mu 1.185
_exptl_absorpt_correction_T_max 0.9112
_exptl_absorpt_correction_T_min 0.7561
_exptl_absorpt_correction_type multi-scan
_exptl_absorpt_process_details SADABS
_exptl_crystal_colour colorless
_exptl_crystal_density_diffrn 1.845
_exptl_crystal_density_method 'not measured'
_exptl_crystal_description cube
_exptl_crystal_F_000 1528
_exptl_crystal_size_max 0.25
_exptl_crystal_size_mid 0.20
_exptl_crystal_size_min 0.08
_refine_diff_density_max 0.858
_refine_diff_density_min -0.503
_refine_diff_density_rms 0.079
_refine_ls_abs_structure_details 'Flack H D (1983), Acta Cryst. A39, 876-881'
_refine_ls_abs_structure_Flack -0.04(3)
_refine_ls_extinction_method none
_refine_ls_goodness_of_fit_ref 1.063
_refine_ls_hydrogen_treatment constr
_refine_ls_matrix_type full
_refine_ls_number_parameters 123
_refine_ls_number_reflns 2332
_refine_ls_number_restraints 0
_refine_ls_restrained_S_all 1.063
_refine_ls_R_factor_all 0.0322
_refine_ls_R_factor_gt 0.0304
_refine_ls_shift/su_max 0.003
_refine_ls_shift/su_mean 0.000
_refine_ls_structure_factor_coef Fsqd
_refine_ls_weighting_details 'calc w=1/[\s^2^(Fo^2^)+(0.0414P)^2^+2.5658P] where P=(Fo^2^+2Fc^2^)/3'
_refine_ls_weighting_scheme calc
_refine_ls_wR_factor_gt 0.0757
_refine_ls_wR_factor_ref 0.0769
_reflns_number_gt 2237
_reflns_number_total 2332
_reflns_threshold_expression >2sigma(I)
_cod_data_source_file c2dt30623a.txt
_cod_data_source_block 2c
_cod_database_code 7019572

loop_
_symmetry_equiv_pos_as_xyz
'x, y, z'
'-x+1/2, -y, z+1/2'
'-x, y+1/2, -z+1/2'
'x+1/2, -y+1/2, -z'
'z, x, y'
'z+1/2, -x+1/2, -y'
'-z+1/2, -x, y+1/2'
'-z, x+1/2, -y+1/2'
'y, z, x'
'-y, z+1/2, -x+1/2'
'y+1/2, -z+1/2, -x'
'-y+1/2, -z, x+1/2'

loop_
_atom_site_label
_atom_site_type_symbol
_atom_site_fract_x
_atom_site_fract_y
_atom_site_fract_z
_atom_site_U_iso_or_equiv
_atom_site_adp_type
_atom_site_occupancy
_atom_site_symmetry_multiplicity
_atom_site_calc_flag
_atom_site_refinement_flags
Ag1 Ag 1.125904(14) 0.374096(14) 0.625904(14) 0.02026(10) Uani 1 3 d S
Al1 Al 0.77064(6) 0.27064(6) 0.22936(6) 0.0137(3) Uani 1 3 d S
O1 O 0.76405(13) 0.27206(13) 0.36247(13) 0.0158(3) Uani 1 1 d .
O2 O 0.90284(13) 0.27724(14) 0.23452(14) 0.0170(4) Uani 1 1 d .
C1 C 0.7994(2) 0.2661(2) 0.5263(2) 0.0243(6) Uani 1 1 d .
H1A H 0.8373 0.3119 0.5625 0.037 Uiso 1 1 calc R
H1B H 0.8088 0.2022 0.5525 0.037 Uiso 1 1 calc R
H1C H 0.7319 0.2832 0.5305 0.037 Uiso 1 1 calc R
C2 C 0.8299(2) 0.26741(19) 0.42436(19) 0.0169(5) Uani 1 1 d .
C3 C 0.9269(2) 0.2636(2) 0.39931(19) 0.0177(5) Uani 1 1 d .
C4 C 0.95929(19) 0.26973(19) 0.3043(2) 0.0166(5) Uani 1 1 d .
C5 C 1.0632(2) 0.2678(2) 0.2813(2) 0.0259(6) Uani 1 1 d .
H5A H 1.1001 0.2685 0.3404 0.039 Uiso 1 1 calc R
H5B H 1.0796 0.3237 0.2430 0.039 Uiso 1 1 calc R
H5C H 1.0780 0.2099 0.2453 0.039 Uiso 1 1 calc R
C6 C 0.9949(2) 0.2626(2) 0.4745(2) 0.0210(5) Uani 1 1 d .
N1 N 1.04734(18) 0.2634(2) 0.53684(19) 0.0265(5) Uani 1 1 d .
C7 C 0.5614(2) 0.5614(2) 0.5614(2) 0.0286(11) Uani 1 3 d S
H7 H 0.6024 0.6024 0.6024 0.034 Uiso 1 3 calc SR
Cl1 Cl 0.63661(13) 0.49354(11) 0.48990(9) 0.0791(5) Uani 1 1 d .
P1 P 0.95606(6) 0.54394(6) 0.45606(6) 0.0321(3) Uani 1 3 d S
F1 F 0.91883(18) 0.46825(17) 0.53174(18) 0.0493(6) Uani 1 1 d .
F2 F 0.8819(2) 0.5012(3) 0.3827(2) 0.0955(13) Uani 1 1 d .

loop_
_atom_site_aniso_label
_atom_site_aniso_U_11
_atom_site_aniso_U_22
_atom_site_aniso_U_33
_atom_site_aniso_U_23
_atom_site_aniso_U_13
_atom_site_aniso_U_12
Ag1 0.02026(10) 0.02026(10) 0.02026(10) 0.00186(8) -0.00186(8) 0.00186(8)
Al1 0.0137(3) 0.0137(3) 0.0137(3) 0.0000(3) 0.0000(3) 0.0000(3)
O1 0.0149(8) 0.0179(8) 0.0147(8) -0.0009(7) -0.0013(7) 0.0001(7)
O2 0.0142(8) 0.0186(9) 0.0183(9) -0.0006(7) 0.0001(7) 0.0000(7)
C1 0.0251(14) 0.0332(16) 0.0148(13) -0.0007(12) 0.0006(11) -0.0025(13)
C2 0.0231(13) 0.0119(11) 0.0156(12) -0.0021(10) -0.0018(10) -0.0019(10)
C3 0.0174(12) 0.0167(12) 0.0190(13) -0.0010(10) -0.0052(10) 0.0005(10)
C4 0.0142(12) 0.0126(11) 0.0230(13) -0.0028(10) -0.0005(10) -0.0009(9)
C5 0.0158(12) 0.0330(16) 0.0289(15) -0.0049(13) 0.0019(11) -0.0009(12)
C6 0.0177(13) 0.0206(13) 0.0246(14) -0.0025(11) -0.0004(11) 0.0015(11)
N1 0.0212(12) 0.0324(13) 0.0258(13) -0.0005(11) -0.0054(10) 0.0035(10)
C7 0.0286(11) 0.0286(11) 0.0286(11) -0.0035(12) -0.0035(12) -0.0035(12)
Cl1 0.1081(12) 0.0820(9) 0.0472(6) -0.0009(6) 0.0240(7) 0.0442(9)
P1 0.0321(3) 0.0321(3) 0.0321(3) 0.0059(3) -0.0059(3) 0.0059(3)
F1 0.0598(15) 0.0420(12) 0.0461(13) -0.0100(11) 0.0239(11) -0.0223(12)
F2 0.071(2) 0.143(3) 0.073(2) -0.010(2) -0.049(2) -0.002(2)

loop_
_atom_type_symbol
_atom_type_description
_atom_type_scat_dispersion_real
_atom_type_scat_dispersion_imag
_atom_type_scat_source
C C 0.0033 0.0016 'International Tables Vol C Tables 4.2.6.8 and 6.1.1.4'
H H 0.0000 0.0000 'International Tables Vol C Tables 4.2.6.8 and 6.1.1.4'
N N 0.0061 0.0033 'International Tables Vol C Tables 4.2.6.8 and 6.1.1.4'
O O 0.0106 0.0060 'International Tables Vol C Tables 4.2.6.8 and 6.1.1.4'
F F 0.0171 0.0103 'International Tables Vol C Tables 4.2.6.8 and 6.1.1.4'
Al Al 0.0645 0.0514 'International Tables Vol C Tables 4.2.6.8 and 6.1.1.4'
P P 0.1023 0.0942 'International Tables Vol C Tables 4.2.6.8 and 6.1.1.4'
Ag Ag -0.8971 1.1015 'International Tables Vol C Tables 4.2.6.8 and 6.1.1.4'
Cl Cl 0.1484 0.1585 'International Tables Vol C Tables 4.2.6.8 and 6.1.1.4'

loop_
_geom_angle_atom_site_label_1
_geom_angle_atom_site_label_2
_geom_angle_atom_site_label_3
_geom_angle
_geom_angle_site_symmetry_1
_geom_angle_site_symmetry_3
N1 Ag1 N1 116.01(4) 12_664 6_566
N1 Ag1 N1 116.01(4) 12_664 .
N1 Ag1 N1 116.01(5) 6_566 .
O2 Al1 O2 89.50(10) 8_645 .
O2 Al1 O2 89.50(10) 8_645 11_556
O2 Al1 O2 89.50(10) . 11_556
O2 Al1 O1 178.37(9) 8_645 11_556
O2 Al1 O1 92.13(8) . 11_556
O2 Al1 O1 90.57(8) 11_556 11_556
O2 Al1 O1 92.13(8) 8_645 .
O2 Al1 O1 90.57(8) . .
O2 Al1 O1 178.37(9) 11_556 .
O1 Al1 O1 87.81(10) 11_556 .
O2 Al1 O1 90.57(8) 8_645 8_645
O2 Al1 O1 178.37(9) . 8_645
O2 Al1 O1 92.13(8) 11_556 8_645
O1 Al1 O1 87.81(10) 11_556 8_645
O1 Al1 O1 87.81(10) . 8_645
C2 O1 Al1 130.27(18) . .
C4 O2 Al1 130.67(19) . .
C2 C1 H1A 109.5 . .
C2 C1 H1B 109.5 . .
H1A C1 H1B 109.5 . .
C2 C1 H1C 109.5 . .
H1A C1 H1C 109.5 . .
H1B C1 H1C 109.5 . .
O1 C2 C3 122.4(2) . .
O1 C2 C1 116.5(3) . .
C3 C2 C1 121.1(2) . .
C2 C3 C4 123.0(2) . .
C2 C3 C6 117.7(2) . .
C4 C3 C6 119.0(3) . .
O2 C4 C3 122.4(2) . .
O2 C4 C5 116.5(3) . .
C3 C4 C5 121.1(3) . .
C4 C5 H5A 109.5 . .
C4 C5 H5B 109.5 . .
H5A C5 H5B 109.5 . .
C4 C5 H5C 109.5 . .
H5A C5 H5C 109.5 . .
H5B C5 H5C 109.5 . .
N1 C6 C3 177.7(3) . .
C6 N1 Ag1 137.5(2) . .
Cl1 C7 Cl1 111.51(17) 9 .
Cl1 C7 Cl1 111.51(17) 9 5
Cl1 C7 Cl1 111.51(17) . 5
Cl1 C7 H7 107.3 9 .
Cl1 C7 H7 107.3 . .
Cl1 C7 H7 107.3 5 .
F2 P1 F2 93.9(2) . 6_566
F2 P1 F2 93.9(2) . 12_664
F2 P1 F2 93.9(2) 6_566 12_664
F2 P1 F1 176.9(2) . 6_566
F2 P1 F1 88.01(18) 6_566 6_566
F2 P1 F1 88.43(18) 12_664 6_566
F2 P1 F1 88.43(18) . 12_664
F2 P1 F1 176.9(2) 6_566 12_664
F2 P1 F1 88.01(18) 12_664 12_664
F1 P1 F1 89.59(16) 6_566 12_664
F2 P1 F1 88.01(18) . .
F2 P1 F1 88.43(18) 6_566 .
F2 P1 F1 176.9(2) 12_664 .
F1 P1 F1 89.59(16) 6_566 .
F1 P1 F1 89.59(16) 12_664 .

loop_
_geom_bond_atom_site_label_1
_geom_bond_atom_site_label_2
_geom_bond_distance
_geom_bond_site_symmetry_2
Ag1 N1 2.282(3) 12_664
Ag1 N1 2.282(3) 6_566
Ag1 N1 2.282(3) .
Al1 O2 1.862(2) 8_645
Al1 O2 1.862(2) .
Al1 O2 1.862(2) 11_556
Al1 O1 1.873(2) 11_556
Al1 O1 1.873(2) .
Al1 O1 1.874(2) 8_645
O1 C2 1.272(3) .
O2 C4 1.266(3) .
C1 C2 1.496(4) .
C1 H1A 0.9800 .
C1 H1B 0.9800 .
C1 H1C 0.9800 .
C2 C3 1.409(4) .
C3 C4 1.414(4) .
C3 C6 1.425(4) .
C4 C5 1.496(4) .
C5 H5A 0.9800 .
C5 H5B 0.9800 .
C5 H5C 0.9800 .
C6 N1 1.145(4) .
C7 Cl1 1.742(2) 9
C7 Cl1 1.742(2) .
C7 Cl1 1.742(2) 5
C7 H7 1.0000 .
P1 F2 1.585(3) .
P1 F2 1.585(3) 6_566
P1 F2 1.585(3) 12_664
P1 F1 1.593(2) 6_566
P1 F1 1.593(2) 12_664
P1 F1 1.593(2) .
